data_2202700
loop_
_publ_author_name
'Haghiri, Alireza'
'Wagner, Matthias'
'Bolte, Michael'

_publ_section_title
;
 Bromopentacarbonylmanganese
;
_journal_issue 9
_journal_name_full 'Acta Crystallographica Section E'
_journal_page_first i129
_journal_page_last i130
_journal_paper_doi 10.1107/S1600536803017197
_journal_volume 59
_journal_year 2003
_chemical_formula_iupac '[Mn Br (C O)5]'
_chemical_formula_moiety 'C5 Br Mn O5'
_chemical_formula_sum 'C5 Br Mn O5'
_chemical_formula_weight 274.90
_chemical_name_systematic
;
Bromopentacarbonylmanganese
;
_space_group_IT_number 62
_symmetry_cell_setting orthorhombic
_symmetry_space_group_name_Hall '-P 2ac 2n'
_symmetry_space_group_name_H-M 'P n m a'
_atom_sites_solution_primary direct
_atom_sites_solution_secondary difmap
_audit_creation_method SHELXL-97
_cell_angle_alpha 90.00
_cell_angle_beta 90.00
_cell_angle_gamma 90.00
_cell_formula_units_Z 4
_cell_length_a 11.6252(16)
_cell_length_b 11.3317(18)
_cell_length_c 6.0403(10)
_cell_measurement_reflns_used 11620
_cell_measurement_temperature 100(2)
_cell_measurement_theta_max 27.6
_cell_measurement_theta_min 3.8
_cell_volume 795.7(2)
_computing_cell_refinement X-AREA
_computing_data_collection 'X-AREA (Stoe & Cie, 2001)'
_computing_data_reduction X-AREA
_computing_molecular_graphics 'XP in SHELXTL-Plus (Sheldrick, 1991)'
_computing_publication_material SHELXL97
_computing_structure_refinement 'SHELXL97 (Sheldrick, 1997) '
_computing_structure_solution 'SHELXS97 (Sheldrick, 1990) '
_diffrn_ambient_temperature 100(2)
_diffrn_measured_fraction_theta_full 0.993
_diffrn_measured_fraction_theta_max 0.992
_diffrn_measurement_device_type 'Stoe IPDS-II two-circle'
_diffrn_measurement_method \w
_diffrn_radiation_monochromator graphite
_diffrn_radiation_source 'fine-focus sealed tube'
_diffrn_radiation_type MoK\a
_diffrn_radiation_wavelength 0.71073
_diffrn_reflns_av_R_equivalents 0.0739
_diffrn_reflns_av_sigmaI/netI 0.0450
_diffrn_reflns_limit_h_max 15
_diffrn_reflns_limit_h_min -14
_diffrn_reflns_limit_k_max 14
_diffrn_reflns_limit_k_min -14
_diffrn_reflns_limit_l_max 7
_diffrn_reflns_limit_l_min -7
_diffrn_reflns_number 9213
_diffrn_reflns_theta_full 27.57
_diffrn_reflns_theta_max 27.57
_diffrn_reflns_theta_min 3.94
_diffrn_standards_decay_% 0
_diffrn_standards_interval_time 0
_diffrn_standards_number 0
_exptl_absorpt_coefficient_mu 6.656
_exptl_absorpt_correction_T_max 0.4522
_exptl_absorpt_correction_T_min 0.2899
_exptl_absorpt_correction_type multi-scan
_exptl_absorpt_process_details '(MULABS; Spek, 1990; Blessing, 1995)'
_exptl_crystal_colour yellow
_exptl_crystal_density_diffrn 2.295
_exptl_crystal_density_method 'not measured'
_exptl_crystal_description plate
_exptl_crystal_F_000 520
_exptl_crystal_size_max 0.22
_exptl_crystal_size_mid 0.14
_exptl_crystal_size_min 0.12
_refine_diff_density_max 0.595
_refine_diff_density_min -1.250
_refine_ls_extinction_method none
_refine_ls_goodness_of_fit_ref 0.995
_refine_ls_matrix_type full
_refine_ls_number_parameters 61
_refine_ls_number_reflns 958
_refine_ls_number_restraints 0
_refine_ls_restrained_S_all 0.995
_refine_ls_R_factor_all 0.0458
_refine_ls_R_factor_gt 0.0323
_refine_ls_shift/su_max <0.001
_refine_ls_shift/su_mean 0.000
_refine_ls_structure_factor_coef Fsqd
_refine_ls_weighting_details 'calc w = 1/[\s^2^(Fo^2^)+(0.0409P)^2^] where P = (Fo^2^+2Fc^2^)/3'
_refine_ls_weighting_scheme calc
_refine_ls_wR_factor_gt 0.0719
_refine_ls_wR_factor_ref 0.0756
_reflns_number_gt 772
_reflns_number_total 958
_reflns_threshold_expression I>2\s(I)
_cod_data_source_file lh6098.cif
_cod_data_source_block I
_cod_depositor_comments
;
The following automatic conversions were performed:
'_symmetry_cell_setting' value 'Orthorhombic' changed to 'orthorhombic'
according to '/home/saulius/struct/CIF-dictionaries/cif_core.dic'
dictionary named 'cif_core.dic' version 2.4.1 from 2010-06-29.

Automatic conversion script
Id: cif_fix_enum 1527 2010-12-29 10:47:43Z saulius 

The following automatic conversions were performed:

'_symmetry_cell_setting' value 'Orthorhombic' changed to
'orthorhombic' according to
/home/saulius/struct/CIF-dictionaries/cif_core.dic dictionary named
'cif_core.dic' version 2.4.1 from 2010-06-29.

Automatic conversion script
Id: cif_fix_values 1715 2011-07-08 13:25:40Z adriana 
;
_cod_database_code 2202700
_cod_database_fobs_code 2202700

loop_
_symmetry_equiv_pos_as_xyz
'x, y, z'
'-x+1/2, -y, z+1/2'
'x+1/2, -y+1/2, -z+1/2'
'-x, y+1/2, -z'
'-x, -y, -z'
'x-1/2, y, -z-1/2'
'-x-1/2, y-1/2, z-1/2'
'x, -y-1/2, z'

loop_
_atom_site_label
_atom_site_fract_x
_atom_site_fract_y
_atom_site_fract_z
_atom_site_U_iso_or_equiv
_atom_site_adp_type
_atom_site_calc_flag
_atom_site_refinement_flags
_atom_site_occupancy
_atom_site_disorder_assembly
_atom_site_disorder_group
_atom_site_type_symbol
Mn1 0.37968(7) 0.2500 0.44786(13) 0.02054(19) Uani d S 1 . . Mn
Br1 0.25152(5) 0.2500 0.11225(8) 0.02419(16) Uani d S 1 . . Br
O1 0.5319(3) 0.2500 0.8427(7) 0.0287(8) Uani d S 1 . . O
O2 0.2236(2) 0.4385(2) 0.6351(5) 0.0303(6) Uani d . 1 . . O
O3 0.5172(2) 0.44526(19) 0.2329(4) 0.0300(6) Uani d . 1 . . O
C1 0.4722(5) 0.2500 0.6912(9) 0.0232(10) Uani d S 1 . . C
C2 0.2825(3) 0.3671(3) 0.5684(6) 0.0236(7) Uani d . 1 . . C
C3 0.4675(3) 0.3701(3) 0.3111(6) 0.0238(7) Uani d . 1 . . C

loop_
_atom_site_aniso_label
_atom_site_aniso_U_11
_atom_site_aniso_U_22
_atom_site_aniso_U_33
_atom_site_aniso_U_12
_atom_site_aniso_U_13
_atom_site_aniso_U_23
Mn1 0.0245(4) 0.0151(3) 0.0220(4) 0.000 0.0002(3) 0.000
Br1 0.0269(3) 0.0215(2) 0.0242(3) 0.000 -0.0019(2) 0.000
O1 0.0307(19) 0.0274(15) 0.0280(19) 0.000 -0.0032(18) 0.000
O2 0.0332(15) 0.0213(10) 0.0365(15) 0.0028(10) 0.0037(13) -0.0008(10)
O3 0.0322(15) 0.0219(10) 0.0358(14) -0.0026(10) 0.0022(13) 0.0033(10)
C1 0.024(2) 0.0162(17) 0.029(3) 0.000 0.006(2) 0.000
C2 0.0283(17) 0.0177(12) 0.0249(17) -0.0050(13) -0.0018(15) 0.0020(13)
C3 0.0255(17) 0.0228(14) 0.0232(16) 0.0041(13) -0.0019(15) -0.0050(13)

loop_
_atom_type_symbol
_atom_type_description
_atom_type_scat_dispersion_real
_atom_type_scat_dispersion_imag
_atom_type_scat_source
Br Br -0.2901 2.4595 'International Tables Vol C Tables 4.2.6.8 and 6.1.1.4'
C C 0.0033 0.0016 'International Tables Vol C Tables 4.2.6.8 and 6.1.1.4'
Mn Mn 0.3368 0.7283 'International Tables Vol C Tables 4.2.6.8 and 6.1.1.4'
O O 0.0106 0.0060 'International Tables Vol C Tables 4.2.6.8 and 6.1.1.4'

loop_
_geom_angle_atom_site_label_1
_geom_angle_atom_site_label_2
_geom_angle_atom_site_label_3
_geom_angle_site_symmetry_1
_geom_angle_site_symmetry_3
_geom_angle
_geom_angle_publ_flag
C1 Mn1 C2 . 8_565 92.41(16) ?
C1 Mn1 C2 . . 92.41(16) y
C2 Mn1 C2 8_565 . 89.3(2) y
C1 Mn1 C3 . 8_565 91.93(16) ?
C2 Mn1 C3 8_565 8_565 89.16(14) ?
C2 Mn1 C3 . 8_565 175.46(16) y
C1 Mn1 C3 . . 91.93(16) y
C2 Mn1 C3 8_565 . 175.46(16) ?
C2 Mn1 C3 . . 89.16(14) y
C3 Mn1 C3 8_565 . 92.0(2) ?
C1 Mn1 Br1 . . 179.88(17) y
C2 Mn1 Br1 8_565 . 87.51(11) ?
C2 Mn1 Br1 . . 87.51(11) y
C3 Mn1 Br1 8_565 . 88.16(11) ?
C3 Mn1 Br1 . . 88.16(11) y
O1 C1 Mn1 . . 179.0(5) y
O2 C2 Mn1 . . 178.1(3) y
O3 C3 Mn1 . . 177.2(3) y

loop_
_geom_bond_atom_site_label_1
_geom_bond_atom_site_label_2
_geom_bond_site_symmetry_2
_geom_bond_distance
_geom_bond_publ_flag
Mn1 C1 . 1.821(6) y
Mn1 C2 8_565 1.889(4) ?
Mn1 C2 . 1.889(4) y
Mn1 C3 8_565 1.892(4) ?
Mn1 C3 . 1.892(4) y
Mn1 Br1 . 2.5158(10) y
O1 C1 . 1.149(7) y
O2 C2 . 1.134(4) y
O3 C3 . 1.132(4) y
